data_7713396
loop_
_publ_author_name
'Kouck&#xfd;, Filip'
'Kotek, Jan'
'C&#xed;sa&#x159;ov&#xe1;, Ivana'
'Havl&#xed;&#x10d;kov&#xe1;, Jana'
'Kub&#xed;&#x10d;ek, Vojt&#x11b;ch'
'Hermann, Petr'

_publ_section_title
;
 Transition metal complexes of cyclam with two
 2,2,2-trifluoroethylphosphinate pendant arms as probes for <sup>19</sup>F
 magnetic resonance imaging.
;
_journal_name_full 'Dalton transactions (Cambridge, England : 2003)'
_journal_paper_doi 10.1039/d3dt01420g
_journal_year 2023
_chemical_formula_moiety
;
C16 H30 Cu F6 N4 O4 P2, 0.46(Br), 0.54(Cl), H4 N
;
_chemical_formula_sum 'C16 H34 Br0.46 Cl0.54 Cu F6 N5 O4 P2'
_chemical_formula_weight 655.86
_space_group_crystal_system monoclinic
_space_group_IT_number 15
_space_group_name_Hall '-C 2yc'
_space_group_name_H-M_alt 'C 1 2/c 1'
_atom_sites_solution_hydrogens mixed
_atom_sites_solution_primary direct
_atom_sites_solution_secondary difmap
_audit_creation_method SHELXL-2014/7
_audit_update_record
;
2023-05-10 deposited with the CCDC.	2023-06-16 downloaded from the CCDC.
;
_cell_angle_alpha 90
_cell_angle_beta 102.1106(12)
_cell_angle_gamma 90
_cell_formula_units_Z 4
_cell_length_a 15.9852(6)
_cell_length_b 12.6453(5)
_cell_length_c 12.6956(4)
_cell_measurement_reflns_used 9427
_cell_measurement_temperature 150(2)
_cell_measurement_theta_max 27.4943
_cell_measurement_theta_min 2.4673
_cell_volume 2509.15(16)
_computing_cell_refinement 'SAINT V8.37A (Bruker AXS Inc., 2015)'
_computing_data_collection 'Bruker Instrument Service vV6.2.1'
_computing_data_reduction 'SAINT V8.37A (Bruker AXS Inc., 2015)'
_computing_molecular_graphics 'shelXle (C.B. Huebschle, rev 758)'
_computing_structure_refinement 'SHELXL-2014/7 (Sheldrick, 2014)'
_computing_structure_solution 'XS, VERSION 2013/1'
_diffrn_ambient_temperature 150(2)
_diffrn_detector_area_resol_mean 10.4167
_diffrn_measured_fraction_theta_full 1.000
_diffrn_measured_fraction_theta_max 1.000
_diffrn_measurement_device_type 'Bruker D8 VENTURE'
_diffrn_measurement_method '\f and \w scans'
_diffrn_radiation_type MoK\a
_diffrn_radiation_wavelength 0.71073
_diffrn_reflns_av_R_equivalents 0.0237
_diffrn_reflns_av_unetI/netI 0.0108
_diffrn_reflns_Laue_measured_fraction_full 1.000
_diffrn_reflns_Laue_measured_fraction_max 1.000
_diffrn_reflns_limit_h_max 20
_diffrn_reflns_limit_h_min -20
_diffrn_reflns_limit_k_max 16
_diffrn_reflns_limit_k_min -16
_diffrn_reflns_limit_l_max 16
_diffrn_reflns_limit_l_min -16
_diffrn_reflns_number 32090
_diffrn_reflns_point_group_measured_fraction_full 1.000
_diffrn_reflns_point_group_measured_fraction_max 1.000
_diffrn_reflns_theta_full 25.242
_diffrn_reflns_theta_max 27.519
_diffrn_reflns_theta_min 2.467
_diffrn_source 'microfocus sealed tube'
_exptl_absorpt_coefficient_mu 1.867
_exptl_absorpt_correction_T_max 0.91
_exptl_absorpt_correction_T_min 0.71
_exptl_absorpt_correction_type numerical
_exptl_absorpt_process_details
;
SADABS-2014/5 - Bruker AXS area detector scaling and absorption correction
;
_exptl_crystal_colour 'light violet-blue'
_exptl_crystal_density_diffrn 1.736
_exptl_crystal_description prism
_exptl_crystal_F_000 1341
_exptl_crystal_size_max 0.162
_exptl_crystal_size_mid 0.081
_exptl_crystal_size_min 0.052
_refine_diff_density_max 0.469
_refine_diff_density_min -0.488
_refine_diff_density_rms 0.062
_refine_ls_extinction_method none
_refine_ls_goodness_of_fit_ref 1.164
_refine_ls_hydrogen_treatment mixed
_refine_ls_matrix_type full
_refine_ls_number_parameters 170
_refine_ls_number_reflns 2907
_refine_ls_number_restraints 0
_refine_ls_restrained_S_all 1.164
_refine_ls_R_factor_all 0.0275
_refine_ls_R_factor_gt 0.0250
_refine_ls_shift/su_max 0.000
_refine_ls_shift/su_mean 0.000
_refine_ls_structure_factor_coef Fsqd
_refine_ls_weighting_details 'w=1/[\s^2^(Fo^2^)+(0.0274P)^2^+4.0368P] where P=(Fo^2^+2Fc^2^)/3'
_refine_ls_weighting_scheme calc
_refine_ls_wR_factor_gt 0.0648
_refine_ls_wR_factor_ref 0.0660
_reflns_Friedel_coverage 0.000
_reflns_number_gt 2734
_reflns_number_total 2907
_reflns_threshold_expression 'I > 2\s(I)'
_cod_data_source_file d3dt01420g2.cif
_cod_data_source_block cute2pf
_cod_original_sg_symbol_H-M 'C 2/c'
_cod_database_code 7713396
_shelx_shelxl_version_number 2014/7
_shelx_space_group_comment
;
The symmetry employed for this shelxl refinement is uniquely defined
by the following loop, which should always be used as a source of
symmetry information in preference to the above space-group names.
They are only intended as comments.
;
_shelx_estimated_absorpt_t_min 0.752
_shelx_estimated_absorpt_t_max 0.909

loop_
_space_group_symop_operation_xyz
'x, y, z'
'-x, y, -z+1/2'
'x+1/2, y+1/2, z'
'-x+1/2, y+1/2, -z+1/2'
'-x, -y, -z'
'x, -y, z-1/2'
'-x+1/2, -y+1/2, -z'
'x+1/2, -y+1/2, z-1/2'

loop_
_atom_site_label
_atom_site_type_symbol
_atom_site_fract_x
_atom_site_fract_y
_atom_site_fract_z
_atom_site_U_iso_or_equiv
_atom_site_adp_type
_atom_site_occupancy
_atom_site_site_symmetry_order
_atom_site_calc_flag
_atom_site_refinement_flags_posn
_atom_site_refinement_flags_adp
_atom_site_refinement_flags_occupancy
_atom_site_disorder_assembly
_atom_site_disorder_group
Cu1 Cu 0.2500 0.2500 0.0000 0.01293(8) Uani 1 2 d S . P . .
N1 N 0.19229(9) 0.32104(10) 0.11320(10) 0.0152(3) Uani 1 1 d . . . . .
C2 C 0.24877(11) 0.28916(14) 0.21729(12) 0.0184(3) Uani 1 1 d . . . . .
H21 H 0.2197 0.3042 0.2773 0.022 Uiso 1 1 calc R U . . .
H22 H 0.3024 0.3308 0.2292 0.022 Uiso 1 1 calc R U . . .
C3 C 0.26942(11) 0.17249(13) 0.21573(13) 0.0184(3) Uani 1 1 d . . . . .
H31 H 0.3120 0.1531 0.2814 0.022 Uiso 1 1 calc R U . . .
H32 H 0.2171 0.1300 0.2136 0.022 Uiso 1 1 calc R U . . .
N4 N 0.30443(10) 0.15138(11) 0.11845(11) 0.0163(3) Uani 1 1 d . . . . .
H4 H 0.3577(14) 0.1691(17) 0.1325(17) 0.020 Uiso 1 1 d . U . . .
C5 C 0.30325(12) 0.03711(13) 0.09242(14) 0.0226(4) Uani 1 1 d . . . . .
H51 H 0.2432 0.0127 0.0714 0.027 Uiso 1 1 calc R U . . .
H52 H 0.3312 -0.0029 0.1573 0.027 Uiso 1 1 calc R U . . .
C6 C 0.34908(13) 0.01440(14) 0.00144(14) 0.0246(4) Uani 1 1 d . . . . .
H61 H 0.4081 0.0425 0.0219 0.030 Uiso 1 1 calc R U . . .
H62 H 0.3533 -0.0632 -0.0064 0.030 Uiso 1 1 calc R U . . .
C7 C 0.30680(12) 0.06075(13) -0.10695(13) 0.0211(3) Uani 1 1 d . . . . .
H71 H 0.3359 0.0321 -0.1624 0.025 Uiso 1 1 calc R U . . .
H72 H 0.2466 0.0365 -0.1250 0.025 Uiso 1 1 calc R U . . .
C8 C 0.10271(11) 0.28369(13) 0.10692(13) 0.0181(3) Uani 1 1 d . . . . .
H81 H 0.0633 0.3373 0.0670 0.022 Uiso 1 1 calc R U . . .
H82 H 0.0924 0.2806 0.1811 0.022 Uiso 1 1 calc R U . . .
P1 P 0.07429(3) 0.15400(3) 0.04261(3) 0.01460(10) Uani 1 1 d . . . . .
O11 O 0.12017(8) 0.14494(9) -0.04916(9) 0.0185(2) Uani 1 1 d . . . . .
O12 O 0.08450(7) 0.06707(9) 0.12455(9) 0.0189(2) Uani 1 1 d . . . . .
C9 C -0.03913(11) 0.16867(14) -0.01888(13) 0.0191(3) Uani 1 1 d . . . . .
H91 H -0.0448 0.2284 -0.0703 0.023 Uiso 1 1 calc R U . . .
H92 H -0.0576 0.1040 -0.0614 0.023 Uiso 1 1 calc R U . . .
C10 C -0.10020(11) 0.18708(15) 0.05319(15) 0.0227(4) Uani 1 1 d . . . . .
F1 F -0.08389(9) 0.27603(10) 0.11189(11) 0.0385(3) Uani 1 1 d . . . . .
F2 F -0.10297(8) 0.10929(10) 0.12305(11) 0.0396(3) Uani 1 1 d . . . . .
F3 F -0.18076(8) 0.19772(13) -0.00357(11) 0.0463(4) Uani 1 1 d . . . . .
N1A N 0.0000 -0.05519(17) 0.2500 0.0213(4) Uani 1 2 d S T P . .
H11A H -0.0316(14) -0.0110(18) 0.2882(17) 0.026 Uiso 1 1 d . U . . .
H12A H 0.0375(14) -0.1025(18) 0.2944(17) 0.026 Uiso 1 1 d . U . . .
Br1 Br 0.0000 0.34870(5) -0.2500 0.04487(14) Uani 0.46 2 d S T P . .
Cl1 Cl 0.0000 0.34870(5) -0.2500 0.04487(14) Uani 0.54 2 d S T P . .

loop_
_atom_site_aniso_label
_atom_site_aniso_U_11
_atom_site_aniso_U_22
_atom_site_aniso_U_33
_atom_site_aniso_U_23
_atom_site_aniso_U_13
_atom_site_aniso_U_12
Cu1 0.02054(14) 0.01054(13) 0.00860(13) 0.00083(9) 0.00505(10) -0.00165(10)
N1 0.0234(7) 0.0114(6) 0.0113(6) -0.0006(5) 0.0046(5) -0.0034(5)
C2 0.0263(8) 0.0195(8) 0.0095(7) -0.0014(6) 0.0035(6) -0.0032(7)
C3 0.0258(8) 0.0192(8) 0.0107(7) 0.0035(6) 0.0048(6) -0.0008(6)
N4 0.0234(7) 0.0136(7) 0.0123(6) 0.0015(5) 0.0047(5) -0.0019(5)
C5 0.0383(10) 0.0120(8) 0.0186(8) 0.0040(6) 0.0085(7) 0.0005(7)
C6 0.0395(10) 0.0133(8) 0.0226(9) 0.0013(6) 0.0101(8) 0.0027(7)
C7 0.0363(10) 0.0110(7) 0.0173(8) -0.0040(6) 0.0088(7) -0.0034(7)
C8 0.0229(8) 0.0153(7) 0.0178(8) -0.0033(6) 0.0084(6) -0.0017(6)
P1 0.01809(19) 0.01308(19) 0.01416(19) -0.00141(14) 0.00689(15) -0.00266(15)
O11 0.0235(6) 0.0176(6) 0.0171(5) -0.0034(4) 0.0102(5) -0.0045(5)
O12 0.0204(6) 0.0177(6) 0.0197(6) 0.0025(5) 0.0067(5) -0.0032(5)
C9 0.0208(8) 0.0206(8) 0.0167(7) -0.0023(6) 0.0055(6) -0.0002(6)
C10 0.0203(8) 0.0243(9) 0.0244(9) 0.0003(7) 0.0069(7) 0.0046(7)
F1 0.0458(7) 0.0331(7) 0.0426(7) -0.0144(6) 0.0227(6) 0.0024(5)
F2 0.0381(7) 0.0390(7) 0.0504(8) 0.0190(6) 0.0293(6) 0.0096(5)
F3 0.0202(6) 0.0726(10) 0.0448(8) -0.0017(7) 0.0033(5) 0.0143(6)
N1A 0.0292(11) 0.0160(10) 0.0235(10) 0.000 0.0165(9) 0.000
Br1 0.0247(2) 0.0722(4) 0.0314(2) 0.000 -0.00857(17) 0.000
Cl1 0.0247(2) 0.0722(4) 0.0314(2) 0.000 -0.00857(17) 0.000

loop_
_atom_type_symbol
_atom_type_description
_atom_type_scat_dispersion_real
_atom_type_scat_dispersion_imag
_atom_type_scat_source
C C 0.0033 0.0016 'International Tables Vol C Tables 4.2.6.8 and 6.1.1.4'
H H 0.0000 0.0000 'International Tables Vol C Tables 4.2.6.8 and 6.1.1.4'
N N 0.0061 0.0033 'International Tables Vol C Tables 4.2.6.8 and 6.1.1.4'
O O 0.0106 0.0060 'International Tables Vol C Tables 4.2.6.8 and 6.1.1.4'
F F 0.0171 0.0103 'International Tables Vol C Tables 4.2.6.8 and 6.1.1.4'
P P 0.1023 0.0942 'International Tables Vol C Tables 4.2.6.8 and 6.1.1.4'
Cu Cu 0.3201 1.2651 'International Tables Vol C Tables 4.2.6.8 and 6.1.1.4'
Br Br -0.2901 2.4595 'International Tables Vol C Tables 4.2.6.8 and 6.1.1.4'
Cl Cl 0.1484 0.1585 'International Tables Vol C Tables 4.2.6.8 and 6.1.1.4'

loop_
_geom_angle_atom_site_label_1
_geom_angle_atom_site_label_2
_geom_angle_atom_site_label_3
_geom_angle
_geom_angle_site_symmetry_1
_geom_angle_site_symmetry_3
_geom_angle_publ_flag
N4 Cu1 N4 180.00(8) 7 . ?
N4 Cu1 N1 93.68(5) 7 . ?
N4 Cu1 N1 86.32(5) . . ?
N4 Cu1 N1 86.32(5) 7 7 ?
N4 Cu1 N1 93.68(5) . 7 ?
N1 Cu1 N1 180.00(5) . 7 ?
N4 Cu1 O11 93.75(5) 7 7 ?
N4 Cu1 O11 86.25(5) . 7 ?
N1 Cu1 O11 93.75(5) . 7 ?
N1 Cu1 O11 86.25(5) 7 7 ?
N4 Cu1 O11 86.25(5) 7 . ?
N4 Cu1 O11 93.75(5) . . ?
N1 Cu1 O11 86.25(5) . . ?
N1 Cu1 O11 93.75(5) 7 . ?
O11 Cu1 O11 180.00(5) 7 . ?
C2 N1 C8 110.92(13) . . ?
C2 N1 C7 107.82(13) . 7 ?
C8 N1 C7 109.44(13) . 7 ?
C2 N1 Cu1 102.88(10) . . ?
C8 N1 Cu1 112.82(10) . . ?
C7 N1 Cu1 112.71(10) 7 . ?
N1 C2 C3 110.19(13) . . ?
N1 C2 H21 109.6 . . ?
C3 C2 H21 109.6 . . ?
N1 C2 H22 109.6 . . ?
C3 C2 H22 109.6 . . ?
H21 C2 H22 108.1 . . ?
N4 C3 C2 107.94(13) . . ?
N4 C3 H31 110.1 . . ?
C2 C3 H31 110.1 . . ?
N4 C3 H32 110.1 . . ?
C2 C3 H32 110.1 . . ?
H31 C3 H32 108.4 . . ?
C5 N4 C3 111.83(13) . . ?
C5 N4 Cu1 117.12(11) . . ?
C3 N4 Cu1 109.40(10) . . ?
C5 N4 H4 105.4(14) . . ?
C3 N4 H4 108.0(14) . . ?
Cu1 N4 H4 104.3(14) . . ?
N4 C5 C6 111.61(14) . . ?
N4 C5 H51 109.3 . . ?
C6 C5 H51 109.3 . . ?
N4 C5 H52 109.3 . . ?
C6 C5 H52 109.3 . . ?
H51 C5 H52 108.0 . . ?
C7 C6 C5 114.98(16) . . ?
C7 C6 H61 108.5 . . ?
C5 C6 H61 108.5 . . ?
C7 C6 H62 108.5 . . ?
C5 C6 H62 108.5 . . ?
H61 C6 H62 107.5 . . ?
N1 C7 C6 115.22(14) 7 . ?
N1 C7 H71 108.5 7 . ?
C6 C7 H71 108.5 . . ?
N1 C7 H72 108.5 7 . ?
C6 C7 H72 108.5 . . ?
H71 C7 H72 107.5 . . ?
N1 C8 P1 116.66(11) . . ?
N1 C8 H81 108.1 . . ?
P1 C8 H81 108.1 . . ?
N1 C8 H82 108.1 . . ?
P1 C8 H82 108.1 . . ?
H81 C8 H82 107.3 . . ?
O12 P1 O11 118.79(7) . . ?
O12 P1 C9 108.96(7) . . ?
O11 P1 C9 106.14(7) . . ?
O12 P1 C8 111.33(7) . . ?
O11 P1 C8 107.17(7) . . ?
C9 P1 C8 103.23(8) . . ?
P1 O11 Cu1 106.73(6) . . ?
C10 C9 P1 118.23(12) . . ?
C10 C9 H91 107.8 . . ?
P1 C9 H91 107.8 . . ?
C10 C9 H92 107.8 . . ?
P1 C9 H92 107.8 . . ?
H91 C9 H92 107.1 . . ?
F2 C10 F3 105.61(16) . . ?
F2 C10 F1 106.17(15) . . ?
F3 C10 F1 105.43(15) . . ?
F2 C10 C9 114.29(15) . . ?
F3 C10 C9 111.35(15) . . ?
F1 C10 C9 113.29(15) . . ?
H11A N1A H12A 114.0(18) . . ?

loop_
_geom_bond_atom_site_label_1
_geom_bond_atom_site_label_2
_geom_bond_distance
_geom_bond_site_symmetry_2
_geom_bond_publ_flag
Cu1 N4 2.0062(14) 7 ?
Cu1 N4 2.0062(14) . ?
Cu1 N1 2.0687(13) . ?
Cu1 N1 2.0687(13) 7 ?
Cu1 O11 2.4326(12) 7 ?
Cu1 O11 2.4326(12) . ?
N1 C2 1.491(2) . ?
N1 C8 1.494(2) . ?
N1 C7 1.497(2) 7 ?
C2 C3 1.513(2) . ?
C2 H21 0.9900 . ?
C2 H22 0.9900 . ?
C3 N4 1.483(2) . ?
C3 H31 0.9900 . ?
C3 H32 0.9900 . ?
N4 C5 1.482(2) . ?
N4 H4 0.86(2) . ?
C5 C6 1.519(2) . ?
C5 H51 0.9900 . ?
C5 H52 0.9900 . ?
C6 C7 1.518(2) . ?
C6 H61 0.9900 . ?
C6 H62 0.9900 . ?
C7 N1 1.497(2) 7 ?
C7 H71 0.9900 . ?
C7 H72 0.9900 . ?
C8 P1 1.8457(17) . ?
C8 H81 0.9900 . ?
C8 H82 0.9900 . ?
P1 O12 1.4986(12) . ?
P1 O11 1.5056(12) . ?
P1 C9 1.8268(17) . ?
C9 C10 1.490(2) . ?
C9 H91 0.9900 . ?
C9 H92 0.9900 . ?
C10 F2 1.331(2) . ?
C10 F3 1.344(2) . ?
C10 F1 1.344(2) . ?
N1A H11A 0.95(2) . ?
N1A H12A 0.94(2) . ?
